data_7003124
loop_
_publ_author_name
'Chandrasekhar, Vadapalli'
'Azhakar, Ramachandran'
'Senapati, Tapas'
'Thilagar, Pakkirisamy'
'Ghosh, Surajit'
'Verma, Sandeep'
'Boomishankar, Ramamoorthy'
'Steiner, Alexander'
'K\"ogerler, Paul'

_publ_section_title
;
 Synthesis, structure, magnetism and nuclease activity of tetranuclear
 copper(ii) phosphonates containing ancillary 2,2&#x2032;-bipyridine or
 1,10-phenanthroline ligands
;
_journal_issue 9
_journal_name_full 'Dalton Transactions'
_journal_page_first 1150
_journal_page_last 1160
_journal_paper_doi 10.1039/b712876b
_journal_year 2008
_chemical_formula_sum 'C62 H74 Cu4 N8 O18 P2'
_chemical_formula_weight 1535.39
_chemical_name_systematic
;
?
;
_space_group_IT_number 14
_symmetry_cell_setting monoclinic
_symmetry_space_group_name_Hall '-P 2ybc'
_symmetry_space_group_name_H-M 'P 1 21/c 1'
_atom_sites_solution_hydrogens geom
_atom_sites_solution_primary direct
_atom_sites_solution_secondary difmap
_audit_creation_method SHELXL-97
_cell_angle_alpha 90.00
_cell_angle_beta 104.22(3)
_cell_angle_gamma 90.00
_cell_formula_units_Z 2
_cell_length_a 11.747(3)
_cell_length_b 17.734(4)
_cell_length_c 18.981(5)
_cell_measurement_temperature 213(2)
_cell_volume 3833.0(17)
_computing_structure_refinement 'SHELXL-97 (Sheldrick, 1997)'
_computing_structure_solution 'SHELXS-97 (Sheldrick, 1990)'
_diffrn_ambient_temperature 213(2)
_diffrn_measured_fraction_theta_full 0.994
_diffrn_measured_fraction_theta_max 0.994
_diffrn_measurement_device_type STOE-IPDS
_diffrn_radiation_monochromator graphite
_diffrn_radiation_source 'fine-focus sealed tube'
_diffrn_radiation_type MoK\a
_diffrn_radiation_wavelength 0.71073
_diffrn_reflns_av_R_equivalents 0.1674
_diffrn_reflns_av_sigmaI/netI 0.1854
_diffrn_reflns_limit_h_max 12
_diffrn_reflns_limit_h_min -12
_diffrn_reflns_limit_k_max 19
_diffrn_reflns_limit_k_min -19
_diffrn_reflns_limit_l_max 20
_diffrn_reflns_limit_l_min -20
_diffrn_reflns_number 19870
_diffrn_reflns_theta_full 22.49
_diffrn_reflns_theta_max 22.49
_diffrn_reflns_theta_min 4.10
_exptl_absorpt_coefficient_mu 1.202
_exptl_absorpt_correction_type none
_exptl_crystal_colour blue
_exptl_crystal_density_diffrn 1.330
_exptl_crystal_density_method 'not measured'
_exptl_crystal_description parallelopiped
_exptl_crystal_F_000 1584
_exptl_crystal_size_max 0.2
_exptl_crystal_size_mid 0.2
_exptl_crystal_size_min 0.2
_refine_diff_density_max 0.466
_refine_diff_density_min -0.548
_refine_diff_density_rms 0.084
_refine_ls_extinction_method none
_refine_ls_goodness_of_fit_ref 0.868
_refine_ls_hydrogen_treatment mixed
_refine_ls_matrix_type full
_refine_ls_number_parameters 490
_refine_ls_number_reflns 4978
_refine_ls_number_restraints 146
_refine_ls_restrained_S_all 0.874
_refine_ls_R_factor_all 0.1686
_refine_ls_R_factor_gt 0.0782
_refine_ls_shift/su_max 0.000
_refine_ls_shift/su_mean 0.000
_refine_ls_structure_factor_coef Fsqd
_refine_ls_weighting_details 'calc w=1/[\s^2^(Fo^2^)+(0.0790P)^2^+0.0000P] where P=(Fo^2^+2Fc^2^)/3'
_refine_ls_weighting_scheme calc
_refine_ls_wR_factor_gt 0.1611
_refine_ls_wR_factor_ref 0.1910
_reflns_number_gt 2056
_reflns_number_total 4978
_reflns_threshold_expression >2sigma(I)
_cod_data_source_file b712876b.txt
_cod_data_source_block compound2
_cod_depositor_comments
;
The following automatic conversions were performed:
'_symmetry_cell_setting' value 'Monoclinic' changed to 'monoclinic'
according to '/home/saulius/struct/CIF-dictionaries/cif_core.dic'
dictionary named 'cif_core.dic' version 2.4.1 from 2010-06-29.

Automatic conversion script
Id: cif_fix_enum 1527 2010-12-29 10:47:43Z saulius 
;
_cod_original_cell_volume 3832.9(15)
_cod_original_sg_symbol_H-M P2(1)/c
_cod_database_code 7003124

loop_
_symmetry_equiv_pos_as_xyz
'x, y, z'
'-x, y+1/2, -z+1/2'
'-x, -y, -z'
'x, -y-1/2, z-1/2'

loop_
_atom_site_label
_atom_site_type_symbol
_atom_site_fract_x
_atom_site_fract_y
_atom_site_fract_z
_atom_site_U_iso_or_equiv
_atom_site_adp_type
_atom_site_occupancy
_atom_site_symmetry_multiplicity
_atom_site_calc_flag
_atom_site_refinement_flags
_atom_site_disorder_assembly
_atom_site_disorder_group
Cu1 Cu 0.57921(13) 0.58739(8) 0.60650(7) 0.0585(4) Uani 1 1 d . . .
Cu2 Cu 0.31098(13) 0.52482(8) 0.55627(7) 0.0583(4) Uani 1 1 d . . .
P1 P 0.5255(3) 0.41980(18) 0.56363(16) 0.0554(8) Uani 1 1 d . . .
O1 O 0.6091(6) 0.4822(4) 0.6033(4) 0.0543(19) Uani 1 1 d . . .
O2 O 0.3937(6) 0.4321(4) 0.5634(4) 0.056(2) Uani 1 1 d . . .
O3 O 0.5391(7) 0.4093(4) 0.4860(3) 0.058(2) Uani 1 1 d . . .
O4 O 0.4108(7) 0.5639(4) 0.6485(4) 0.067(2) Uani 1 1 d . . .
O5 O 0.3016(8) 0.4945(5) 0.7028(5) 0.079(3) Uani 1 1 d . . .
N1 N 0.5834(9) 0.6983(5) 0.6179(5) 0.057(2) Uani 1 1 d . . .
N2 N 0.7117(9) 0.5958(6) 0.6971(5) 0.060(3) Uani 1 1 d . . .
N3 N 0.2065(9) 0.6142(5) 0.5398(5) 0.060(3) Uani 1 1 d . . .
N4 N 0.1779(8) 0.4851(6) 0.4760(5) 0.055(2) Uani 1 1 d . . .
C1 C 0.5667(11) 0.3342(6) 0.6128(6) 0.054(3) Uani 1 1 d . . .
H1 H 0.5109 0.2944 0.5895 0.065 Uiso 1 1 calc R . .
C2 C 0.5618(11) 0.3397(6) 0.6921(6) 0.064(3) Uani 1 1 d . . .
H2A H 0.4828 0.3554 0.6944 0.077 Uiso 1 1 calc R . .
H2B H 0.6173 0.3784 0.7164 0.077 Uiso 1 1 calc R . .
C3 C 0.5920(13) 0.2642(8) 0.7329(7) 0.080(4) Uani 1 1 d . . .
H3A H 0.5334 0.2261 0.7112 0.096 Uiso 1 1 calc R . .
H3B H 0.5901 0.2706 0.7839 0.096 Uiso 1 1 calc R . .
C4 C 0.7156(13) 0.2375(9) 0.7286(7) 0.090(5) Uani 1 1 d . . .
H4A H 0.7749 0.2730 0.7548 0.109 Uiso 1 1 calc R . .
H4B H 0.7321 0.1880 0.7517 0.109 Uiso 1 1 calc R . .
C5 C 0.7226(13) 0.2324(8) 0.6499(8) 0.088(4) Uani 1 1 d . . .
H5A H 0.8019 0.2168 0.6481 0.106 Uiso 1 1 calc R . .
H5B H 0.6673 0.1941 0.6246 0.106 Uiso 1 1 calc R . .
C6 C 0.6941(10) 0.3071(7) 0.6122(6) 0.061(3) Uani 1 1 d . . .
H6A H 0.7003 0.3027 0.5619 0.073 Uiso 1 1 calc R . .
H6B H 0.7512 0.3449 0.6366 0.073 Uiso 1 1 calc R . .
C11 C 0.7728(11) 0.5383(8) 0.7310(7) 0.069(3) Uani 1 1 d . . .
H11 H 0.7579 0.4897 0.7112 0.082 Uiso 1 1 calc R . .
C12 C 0.8597(13) 0.5482(9) 0.7961(7) 0.085(4) Uani 1 1 d . . .
H12A H 0.9023 0.5070 0.8204 0.102 Uiso 1 1 calc R . .
C13 C 0.8801(15) 0.6203(10) 0.8231(8) 0.102(5) Uani 1 1 d . . .
H13 H 0.9376 0.6285 0.8665 0.122 Uiso 1 1 calc R . .
C14 C 0.8172(13) 0.6810(9) 0.7873(8) 0.088(4) Uani 1 1 d . . .
H14 H 0.8307 0.7303 0.8056 0.105 Uiso 1 1 calc R . .
C15 C 0.7322(11) 0.6658(7) 0.7222(6) 0.061(3) Uani 1 1 d . . .
C16 C 0.6583(11) 0.7234(7) 0.6788(7) 0.061(3) Uani 1 1 d . . .
C17 C 0.6646(12) 0.8001(8) 0.6950(7) 0.077(4) Uani 1 1 d . . .
H17 H 0.7179 0.8176 0.7371 0.092 Uiso 1 1 calc R . .
C18 C 0.5909(13) 0.8516(8) 0.6481(9) 0.081(4) Uani 1 1 d . . .
H18 H 0.5947 0.9036 0.6580 0.098 Uiso 1 1 calc R . .
C19 C 0.5151(13) 0.8237(8) 0.5889(7) 0.081(4) Uani 1 1 d . . .
H19 H 0.4643 0.8564 0.5569 0.097 Uiso 1 1 calc R . .
C20 C 0.5116(12) 0.7481(7) 0.5750(7) 0.070(4) Uani 1 1 d . . .
H20 H 0.4568 0.7300 0.5337 0.084 Uiso 1 1 calc R . .
C21 C 0.2290(11) 0.6808(8) 0.5766(7) 0.067(3) Uani 1 1 d . . .
H21 H 0.2949 0.6838 0.6164 0.081 Uiso 1 1 calc R . .
C22 C 0.1605(14) 0.7429(8) 0.5586(8) 0.080(4) Uani 1 1 d . . .
H22 H 0.1783 0.7882 0.5847 0.096 Uiso 1 1 calc R . .
C23 C 0.0662(13) 0.7373(8) 0.5020(8) 0.077(4) Uani 1 1 d . . .
H23 H 0.0180 0.7799 0.4885 0.093 Uiso 1 1 calc R . .
C24 C 0.0380(11) 0.6726(8) 0.4636(7) 0.070(4) Uani 1 1 d . . .
H24 H -0.0293 0.6703 0.4247 0.084 Uiso 1 1 calc R . .
C25 C 0.1097(12) 0.6101(8) 0.4824(6) 0.069(4) Uani 1 1 d . . .
C26 C 0.0944(11) 0.5373(7) 0.4489(6) 0.057(3) Uani 1 1 d . . .
C27 C 0.0001(11) 0.5161(9) 0.3930(7) 0.071(4) Uani 1 1 d . . .
H27 H -0.0580 0.5518 0.3732 0.085 Uiso 1 1 calc R . .
C28 C -0.0101(12) 0.4454(9) 0.3665(7) 0.073(4) Uani 1 1 d . . .
H28 H -0.0761 0.4318 0.3296 0.087 Uiso 1 1 calc R . .
C29 C 0.0762(12) 0.3932(7) 0.3934(7) 0.065(3) Uani 1 1 d . . .
H29 H 0.0722 0.3441 0.3744 0.078 Uiso 1 1 calc R . .
C30 C 0.1696(12) 0.4157(8) 0.4497(6) 0.067(3) Uani 1 1 d . . .
H30 H 0.2287 0.3806 0.4696 0.081 Uiso 1 1 calc R . .
C31 C 0.3886(13) 0.5327(7) 0.7051(6) 0.064(3) Uani 1 1 d . . .
C32 C 0.4780(12) 0.5493(7) 0.7760(6) 0.077(4) Uani 1 1 d . . .
H32A H 0.5409 0.5125 0.7833 0.116 Uiso 1 1 calc R . .
H32B H 0.4402 0.5465 0.8160 0.116 Uiso 1 1 calc R . .
H32C H 0.5100 0.5994 0.7740 0.116 Uiso 1 1 calc R . .
C41 C 0.0307(18) 0.1536(11) 0.3309(11) 0.147(9) Uani 1 1 d DU . .
C42 C -0.0005(17) 0.1521(13) 0.2471(9) 0.151(8) Uani 1 1 d DU . .
H42A H -0.0386 0.1990 0.2284 0.227 Uiso 1 1 calc R . .
H42B H -0.0532 0.1103 0.2297 0.227 Uiso 1 1 calc R . .
H42C H 0.0706 0.1459 0.2304 0.227 Uiso 1 1 calc R . .
O41 O -0.0355(16) 0.1168(8) 0.3607(8) 0.174(6) Uani 1 1 d DU . .
O42 O 0.0942(11) 0.2046(8) 0.3631(7) 0.133(4) Uani 1 1 d DU . .
C51 C 0.2664(17) 0.1865(11) 0.5237(9) 0.143(7) Uani 1 1 d DU . .
C52 C 0.358(2) 0.1399(15) 0.5800(13) 0.106(10) Uiso 0.578(19) 1 d PDU A 1
H52A H 0.4162 0.1194 0.5568 0.159 Uiso 0.578(19) 1 calc PR A 1
H52B H 0.3186 0.0989 0.5983 0.159 Uiso 0.578(19) 1 calc PR A 1
H52C H 0.3963 0.1722 0.6200 0.159 Uiso 0.578(19) 1 calc PR A 1
O51 O 0.2583(18) 0.2550(10) 0.5202(11) 0.102(7) Uiso 0.578(19) 1 d PDU A 1
O52 O 0.2053(18) 0.1468(12) 0.4699(10) 0.124(8) Uiso 0.578(19) 1 d PDU A 1
C52' C 0.272(6) 0.0990(14) 0.520(3) 0.19(2) Uiso 0.422(19) 1 d PDU A 2
H52D H 0.2235 0.0815 0.4745 0.291 Uiso 0.422(19) 1 calc PR A 2
H52E H 0.2441 0.0776 0.5601 0.291 Uiso 0.422(19) 1 calc PR A 2
H52F H 0.3528 0.0834 0.5248 0.291 Uiso 0.422(19) 1 calc PR A 2
O51' O 0.305(4) 0.221(2) 0.5835(17) 0.24(2) Uiso 0.422(19) 1 d PDU A 2
O52' O 0.198(3) 0.226(2) 0.4757(18) 0.193(17) Uiso 0.422(19) 1 d PDU A 2
C61 C -0.3082(16) 0.0293(15) 0.5525(11) 0.160(9) Uani 1 1 d DU . .
C62 C -0.2088(16) 0.0217(12) 0.6256(13) 0.196(12) Uani 1 1 d DU . .
H62A H -0.1533 0.0628 0.6289 0.294 Uiso 1 1 calc R . .
H62B H -0.1683 -0.0259 0.6258 0.294 Uiso 1 1 calc R . .
H62C H -0.2440 0.0236 0.6667 0.294 Uiso 1 1 calc R . .
O61 O -0.2898(13) 0.0548(10) 0.4949(9) 0.184(7) Uani 1 1 d DU . .
O62 O -0.4135(13) 0.0127(10) 0.5517(8) 0.177(6) Uani 1 1 d DU . .
O70 O 0.2299(9) 0.3488(6) 0.6340(5) 0.113(4) Uani 1 1 d . . .
O80 O -0.0552(12) 0.0683(6) 0.4889(8) 0.147(5) Uani 1 1 d . . .

loop_
_atom_site_aniso_label
_atom_site_aniso_U_11
_atom_site_aniso_U_22
_atom_site_aniso_U_33
_atom_site_aniso_U_23
_atom_site_aniso_U_13
_atom_site_aniso_U_12
Cu1 0.0637(10) 0.0544(8) 0.0579(8) 0.0004(7) 0.0161(7) 0.0015(9)
Cu2 0.0576(9) 0.0565(9) 0.0623(8) 0.0017(8) 0.0177(7) 0.0041(8)
P1 0.063(2) 0.0503(18) 0.0554(18) 0.0047(15) 0.0187(15) 0.0041(18)
O1 0.066(5) 0.042(4) 0.056(4) 0.003(4) 0.017(4) 0.005(4)
O2 0.058(5) 0.038(4) 0.075(5) 0.006(3) 0.023(4) 0.004(4)
O3 0.078(5) 0.051(4) 0.042(4) 0.004(4) 0.010(4) -0.003(4)
O4 0.079(6) 0.071(6) 0.054(5) 0.002(4) 0.022(4) 0.015(5)
O5 0.066(6) 0.095(7) 0.082(6) 0.000(5) 0.027(5) -0.013(6)
N1 0.056(6) 0.058(6) 0.056(6) -0.004(5) 0.012(5) 0.005(6)
N2 0.069(7) 0.054(7) 0.058(6) -0.002(5) 0.016(5) -0.004(6)
N3 0.073(7) 0.052(6) 0.063(6) -0.003(5) 0.034(6) -0.005(5)
N4 0.049(6) 0.052(6) 0.068(6) -0.008(5) 0.023(5) -0.007(5)
C1 0.068(8) 0.040(6) 0.058(7) 0.005(5) 0.020(6) -0.004(6)
C2 0.073(9) 0.051(7) 0.073(8) 0.013(6) 0.025(6) 0.011(7)
C3 0.097(11) 0.078(10) 0.070(8) 0.022(7) 0.029(8) 0.006(8)
C4 0.091(11) 0.103(12) 0.086(10) 0.031(9) 0.039(8) 0.025(9)
C5 0.083(10) 0.081(10) 0.105(11) 0.018(9) 0.032(9) 0.024(9)
C6 0.059(8) 0.065(8) 0.062(7) 0.008(6) 0.022(6) 0.010(7)
C11 0.059(8) 0.072(9) 0.074(8) 0.007(7) 0.015(7) -0.006(8)
C12 0.082(10) 0.083(11) 0.081(9) 0.002(8) 0.001(8) -0.002(9)
C13 0.107(13) 0.095(12) 0.086(10) -0.022(10) -0.010(9) -0.002(11)
C14 0.085(10) 0.069(10) 0.101(11) -0.017(9) 0.008(9) -0.005(9)
C15 0.058(8) 0.067(9) 0.060(7) -0.004(7) 0.015(6) 0.001(7)
C16 0.064(8) 0.055(8) 0.071(8) -0.003(7) 0.031(7) -0.005(7)
C17 0.071(9) 0.064(9) 0.090(9) -0.020(8) 0.009(7) 0.003(8)
C18 0.079(10) 0.053(8) 0.118(12) -0.002(9) 0.036(9) 0.011(8)
C19 0.101(11) 0.062(9) 0.075(9) -0.001(7) 0.011(8) 0.002(8)
C20 0.086(10) 0.059(9) 0.067(8) 0.001(7) 0.022(7) 0.006(8)
C21 0.055(8) 0.076(9) 0.075(8) 0.003(8) 0.023(6) 0.007(8)
C22 0.090(11) 0.075(10) 0.077(9) 0.001(8) 0.027(8) 0.016(9)
C23 0.078(10) 0.055(9) 0.102(11) 0.007(8) 0.028(9) 0.009(8)
C24 0.057(8) 0.068(9) 0.080(9) 0.022(8) 0.009(7) 0.012(8)
C25 0.065(8) 0.101(11) 0.039(6) -0.005(7) 0.007(6) 0.003(8)
C26 0.062(8) 0.060(8) 0.053(7) 0.001(6) 0.020(6) 0.006(7)
C27 0.066(9) 0.087(11) 0.061(8) 0.011(8) 0.016(7) -0.008(8)
C28 0.069(9) 0.089(11) 0.061(8) -0.006(8) 0.017(7) -0.025(9)
C29 0.077(9) 0.055(8) 0.068(8) -0.004(6) 0.029(7) -0.007(7)
C30 0.080(9) 0.066(8) 0.058(7) -0.004(7) 0.021(7) -0.007(8)
C31 0.076(9) 0.058(8) 0.062(8) 0.000(7) 0.024(7) 0.008(8)
C32 0.095(10) 0.081(10) 0.055(7) 0.003(6) 0.018(7) -0.007(8)
C41 0.16(2) 0.115(16) 0.20(2) -0.046(15) 0.126(17) -0.066(14)
C42 0.127(15) 0.22(2) 0.112(13) -0.036(14) 0.041(11) 0.011(16)
O41 0.196(16) 0.129(12) 0.200(15) -0.023(10) 0.052(12) 0.000(11)
O42 0.121(10) 0.132(11) 0.158(11) 0.014(9) 0.057(8) -0.010(9)
C51 0.128(15) 0.190(19) 0.091(12) -0.033(13) -0.010(11) -0.035(15)
C61 0.145(19) 0.21(2) 0.126(16) 0.083(16) 0.039(15) 0.057(18)
C62 0.093(14) 0.102(15) 0.37(4) -0.03(2) 0.021(19) -0.019(13)
O61 0.156(13) 0.197(16) 0.191(14) 0.068(12) 0.028(12) 0.046(11)
O62 0.110(10) 0.240(18) 0.198(14) -0.013(12) 0.070(10) -0.001(12)
O70 0.086(7) 0.123(9) 0.112(8) 0.052(7) -0.010(6) -0.022(7)
O80 0.159(12) 0.093(9) 0.203(13) 0.011(8) 0.072(10) 0.022(8)

loop_
_atom_type_symbol
_atom_type_description
_atom_type_scat_dispersion_real
_atom_type_scat_dispersion_imag
_atom_type_scat_source
C C 0.0033 0.0016 'International Tables Vol C Tables 4.2.6.8 and 6.1.1.4'
H H 0.0000 0.0000 'International Tables Vol C Tables 4.2.6.8 and 6.1.1.4'
N N 0.0061 0.0033 'International Tables Vol C Tables 4.2.6.8 and 6.1.1.4'
O O 0.0106 0.0060 'International Tables Vol C Tables 4.2.6.8 and 6.1.1.4'
P P 0.1023 0.0942 'International Tables Vol C Tables 4.2.6.8 and 6.1.1.4'
Cu Cu 0.3201 1.2651 'International Tables Vol C Tables 4.2.6.8 and 6.1.1.4'

loop_
_geom_angle_atom_site_label_1
_geom_angle_atom_site_label_2
_geom_angle_atom_site_label_3
_geom_angle
_geom_angle_site_symmetry_1
_geom_angle_site_symmetry_3
_geom_angle_publ_flag
O1 Cu1 O3 95.6(3) . 3_666 ?
O1 Cu1 N1 168.2(4) . . ?
O3 Cu1 N1 93.5(4) 3_666 . ?
O1 Cu1 N2 89.4(4) . . ?
O3 Cu1 N2 172.3(4) 3_666 . ?
N1 Cu1 N2 80.8(4) . . ?
O1 Cu1 O4 90.9(3) . . ?
O3 Cu1 O4 80.6(3) 3_666 . ?
N1 Cu1 O4 98.0(3) . . ?
N2 Cu1 O4 105.2(3) . . ?
O2 Cu2 O4 93.4(3) . . ?
O2 Cu2 N3 172.1(4) . . ?
O4 Cu2 N3 93.9(4) . . ?
O2 Cu2 N4 92.2(4) . . ?
O4 Cu2 N4 165.8(4) . . ?
N3 Cu2 N4 80.0(4) . . ?
O2 Cu2 O3 92.4(3) . 3_666 ?
O4 Cu2 O3 78.5(3) . 3_666 ?
N3 Cu2 O3 92.0(3) . 3_666 ?
N4 Cu2 O3 114.3(3) . 3_666 ?
O3 P1 O1 110.6(4) . . ?
O3 P1 O2 110.6(4) . . ?
O1 P1 O2 114.3(4) . . ?
O3 P1 C1 108.7(5) . . ?
O1 P1 C1 107.2(5) . . ?
O2 P1 C1 105.1(5) . . ?
P1 O1 Cu1 128.1(4) . . ?
P1 O2 Cu2 127.6(4) . . ?
P1 O3 Cu1 129.9(5) . 3_666 ?
P1 O3 Cu2 121.2(4) . 3_666 ?
Cu1 O3 Cu2 95.9(3) 3_666 3_666 ?
C31 O4 Cu2 112.9(8) . . ?
C31 O4 Cu1 136.0(8) . . ?
Cu2 O4 Cu1 97.4(3) . . ?
C16 N1 C20 118.9(10) . . ?
C16 N1 Cu1 114.6(8) . . ?
C20 N1 Cu1 126.2(8) . . ?
C11 N2 C15 121.2(10) . . ?
C11 N2 Cu1 124.8(9) . . ?
C15 N2 Cu1 114.0(8) . . ?
C21 N3 C25 118.1(11) . . ?
C21 N3 Cu2 125.2(9) . . ?
C25 N3 Cu2 116.4(8) . . ?
C30 N4 C26 120.9(10) . . ?
C30 N4 Cu2 125.5(9) . . ?
C26 N4 Cu2 113.6(7) . . ?
C2 C1 C6 107.1(9) . . ?
C2 C1 P1 113.0(8) . . ?
C6 C1 P1 113.1(8) . . ?
C1 C2 C3 112.3(10) . . ?
C2 C3 C4 109.9(11) . . ?
C5 C4 C3 110.4(11) . . ?
C6 C5 C4 110.8(12) . . ?
C5 C6 C1 111.5(10) . . ?
N2 C11 C12 121.5(13) . . ?
C13 C12 C11 117.7(14) . . ?
C12 C13 C14 121.1(13) . . ?
C13 C14 C15 117.3(13) . . ?
N2 C15 C14 121.3(12) . . ?
N2 C15 C16 114.9(11) . . ?
C14 C15 C16 123.8(13) . . ?
N1 C16 C17 120.0(12) . . ?
N1 C16 C15 115.3(11) . . ?
C17 C16 C15 124.7(12) . . ?
C16 C17 C18 120.2(12) . . ?
C19 C18 C17 117.7(13) . . ?
C18 C19 C20 120.4(13) . . ?
N1 C20 C19 122.8(12) . . ?
C22 C21 N3 123.0(12) . . ?
C23 C22 C21 117.6(14) . . ?
C22 C23 C24 122.5(13) . . ?
C23 C24 C25 119.0(12) . . ?
N3 C25 C24 119.8(12) . . ?
N3 C25 C26 113.0(12) . . ?
C24 C25 C26 127.3(12) . . ?
N4 C26 C27 118.2(11) . . ?
N4 C26 C25 116.6(10) . . ?
C27 C26 C25 125.2(12) . . ?
C28 C27 C26 121.5(13) . . ?
C27 C28 C29 119.9(12) . . ?
C28 C29 C30 117.6(12) . . ?
N4 C30 C29 121.9(12) . . ?
O5 C31 O4 123.2(12) . . ?
O5 C31 C32 122.1(12) . . ?
O4 C31 C32 114.7(12) . . ?
O42 C41 O41 121.7(17) . . ?
O42 C41 C42 119.0(15) . . ?
O41 C41 C42 116.1(16) . . ?
O51 C51 O52' 52(2) . . ?
O51 C51 O51' 64.5(19) . . ?
O52' C51 O51' 113(2) . . ?
O51 C51 O52 118.3(17) . . ?
O52' C51 O52 66.6(17) . . ?
O51' C51 O52 166(3) . . ?
O51 C51 C52 126.9(15) . . ?
O52' C51 C52 176(3) . . ?
O51' C51 C52 67(2) . . ?
O52 C51 C52 114.0(15) . . ?
O51 C51 C52' 175(2) . . ?
O52' C51 C52' 123(2) . . ?
O51' C51 C52' 121(2) . . ?
O52 C51 C52' 56.7(19) . . ?
C52 C51 C52' 57.8(19) . . ?
O61 C61 O62 116.8(17) . . ?
O61 C61 C62 123.2(16) . . ?
O62 C61 C62 119.9(15) . . ?

loop_
_geom_bond_atom_site_label_1
_geom_bond_atom_site_label_2
_geom_bond_distance
_geom_bond_site_symmetry_2
_geom_bond_publ_flag
Cu1 O1 1.902(7) . ?
Cu1 O3 1.954(7) 3_666 ?
Cu1 N1 1.978(9) . ?
Cu1 N2 2.022(9) . ?
Cu1 O4 2.344(9) . ?
Cu2 O2 1.898(7) . ?
Cu2 O4 1.977(8) . ?
Cu2 N3 1.982(10) . ?
Cu2 N4 2.023(9) . ?
Cu2 O3 2.409(8) 3_666 ?
P1 O3 1.532(7) . ?
P1 O1 1.547(8) . ?
P1 O2 1.563(8) . ?
P1 C1 1.786(10) . ?
O3 Cu1 1.954(7) 3_666 ?
O3 Cu2 2.409(8) 3_666 ?
O4 C31 1.292(14) . ?
O5 C31 1.218(14) . ?
N1 C16 1.345(14) . ?
N1 C20 1.348(14) . ?
N2 C11 1.319(15) . ?
N2 C15 1.329(15) . ?
N3 C21 1.365(15) . ?
N3 C25 1.370(14) . ?
N4 C30 1.322(14) . ?
N4 C26 1.356(14) . ?
C1 C2 1.523(15) . ?
C1 C6 1.573(16) . ?
C2 C3 1.544(15) . ?
C3 C4 1.549(18) . ?
C4 C5 1.518(18) . ?
C5 C6 1.505(16) . ?
C11 C12 1.407(16) . ?
C12 C13 1.375(19) . ?
C13 C14 1.385(19) . ?
C14 C15 1.410(17) . ?
C15 C16 1.458(16) . ?
C16 C17 1.392(16) . ?
C17 C18 1.414(17) . ?
C18 C19 1.345(17) . ?
C19 C20 1.365(17) . ?
C21 C22 1.357(17) . ?
C22 C23 1.343(18) . ?
C23 C24 1.356(17) . ?
C24 C25 1.385(17) . ?
C25 C26 1.431(17) . ?
C26 C27 1.384(16) . ?
C27 C28 1.344(17) . ?
C28 C29 1.375(17) . ?
C29 C30 1.388(16) . ?
C31 C32 1.518(16) . ?
C41 O42 1.235(13) . ?
C41 O41 1.252(14) . ?
C41 C42 1.542(19) . ?
C51 O51 1.219(14) . ?
C51 O52' 1.268(16) . ?
C51 O51' 1.275(16) . ?
C51 O52 1.302(14) . ?
C51 C52 1.554(19) . ?
C51 C52' 1.55(2) . ?
C61 O61 1.249(13) . ?
C61 O62 1.267(14) . ?
C61 C62 1.584(19) . ?
